data_1572590
loop_
_publ_author_name
'Ren, Jiajia'
'He, Tengfei'
'Lu, Haolin'
'Wang, Hebin'
'Shao, Tianyin'
'Wang, Zhaoyu'
'Zhang, Yunxin'
'Gull, Sehrish'
'Chi, Yun'
'Zhong, Yu-Wu'
'Chen, Yongsheng'
'Long, Guankui'

_publ_section_title
;
 Tuning the circularly polarized phosphorescence of platinum(II) complexes
 through a chiral cation strategy.
;
_journal_issue 23
_journal_name_full 'Materials horizons'
_journal_page_first 6089
_journal_page_last 6097
_journal_paper_doi 10.1039/d4mh01105h
_journal_volume 11
_journal_year 2024
_chemical_absolute_configuration rm
_chemical_formula_moiety 'C11 H8 Cl2 N Pt, C8 H12 N'
_chemical_formula_sum 'C19 H20 Cl2 N2 Pt'
_chemical_formula_weight 542.36
_chemical_name_systematic S-MBA.[Pt(ppy)Cl2]
_space_group_crystal_system orthorhombic
_space_group_IT_number 19
_space_group_name_Hall 'P 2ac 2ab'
_space_group_name_H-M_alt 'P 21 21 21'
_atom_sites_solution_hydrogens geom
_atom_sites_solution_primary dual
_audit_creation_date 2024-06-06
_audit_creation_method
;
Olex2 1.5
(compiled 2024.02.16 svn.r378c4104 for OlexSys, GUI svn.r6928)
;
_audit_update_record
;
2024-06-25 deposited with the CCDC.	2024-09-12 downloaded from the CCDC.
;
_cell_angle_alpha 90
_cell_angle_beta 90
_cell_angle_gamma 90
_cell_formula_units_Z 4
_cell_length_a 6.1233(7)
_cell_length_b 13.2555(14)
_cell_length_c 23.260(3)
_cell_measurement_reflns_used 1812
_cell_measurement_temperature 295(2)
_cell_measurement_theta_max 26.5840
_cell_measurement_theta_min 3.6220
_cell_volume 1888.0(4)
_computing_cell_refinement 'CrysAlisPro 1.171.40.84a (Rigaku OD, 2020)'
_computing_data_collection 'CrysAlisPro 1.171.40.84a (Rigaku OD, 2020)'
_computing_data_reduction 'CrysAlisPro 1.171.40.84a (Rigaku OD, 2020)'
_computing_molecular_graphics 'Olex2 1.5 (Dolomanov et al., 2009)'
_computing_publication_material 'Olex2 1.5 (Dolomanov et al., 2009)'
_computing_structure_refinement 'SHELXL 2014/7 (Sheldrick, 2015)'
_computing_structure_solution 'SHELXT 2014/4 (Sheldrick, 2014)'
_diffrn_ambient_environment air
_diffrn_ambient_temperature 298(2)
_diffrn_detector 'Hybrid Pixel Array Detector'
_diffrn_detector_area_resol_mean 10.0000
_diffrn_measured_fraction_theta_full 0.994
_diffrn_measured_fraction_theta_max 0.994
_diffrn_measurement_details
;
List of Runs (angles in degrees, time in seconds):

  # Type    Start    End  Width  t~exp~   \w     \q     \k     \f   Frames
#--------------------------------------------------------------------------
  1  \w    -13.00  45.00   0.50   15.00    --   -1.10 -13.00  70.00  116
  2  \w    -30.00  30.00   0.50   15.00    --   -1.10 -82.00-180.00  120
  3  \w    -34.00  23.00   0.50   15.00    --   -1.10 -82.00  60.00  114
;
_diffrn_measurement_device 'four-circle diffractometer'
_diffrn_measurement_device_type 'XtaLAB AFC12 (RINC): Kappa single'
_diffrn_measurement_method '\w scans'
_diffrn_orient_matrix_type 'CrysAlisPro convention (1999,Acta A55,543-557)'
_diffrn_orient_matrix_UB_11 0.0187340000
_diffrn_orient_matrix_UB_12 0.0492201000
_diffrn_orient_matrix_UB_13 -0.0108908000
_diffrn_orient_matrix_UB_21 -0.0093544000
_diffrn_orient_matrix_UB_22 0.0199358000
_diffrn_orient_matrix_UB_23 0.0281841000
_diffrn_orient_matrix_UB_31 0.1139039000
_diffrn_orient_matrix_UB_32 -0.0065996000
_diffrn_orient_matrix_UB_33 0.0041400000
_diffrn_radiation_monochromator mirror
_diffrn_radiation_probe x-ray
_diffrn_radiation_type 'Mo K\a'
_diffrn_radiation_wavelength 0.71073
_diffrn_reflns_av_R_equivalents 0.0814
_diffrn_reflns_av_unetI/netI 0.0903
_diffrn_reflns_Laue_measured_fraction_full 0.994
_diffrn_reflns_Laue_measured_fraction_max 0.994
_diffrn_reflns_limit_h_max 6
_diffrn_reflns_limit_h_min -7
_diffrn_reflns_limit_k_max 15
_diffrn_reflns_limit_k_min -15
_diffrn_reflns_limit_l_max 27
_diffrn_reflns_limit_l_min -27
_diffrn_reflns_number 9545
_diffrn_reflns_point_group_measured_fraction_full 0.995
_diffrn_reflns_point_group_measured_fraction_max 0.995
_diffrn_reflns_theta_full 24.992
_diffrn_reflns_theta_max 24.992
_diffrn_reflns_theta_min 3.665
_diffrn_source 'Rotating-anode X-ray tube (dual wavelength)'
_diffrn_source_type 'Rigaku (Mo) X-ray DW Source'
_exptl_absorpt_coefficient_mu 7.718
_exptl_absorpt_correction_T_max 1.00000
_exptl_absorpt_correction_T_min 0.73049
_exptl_absorpt_correction_type multi-scan
_exptl_absorpt_process_details
;
CrysAlisPro 1.171.40.84a (Rigaku Oxford Diffraction, 2020)
Empirical absorption correction using spherical harmonics,
implemented in SCALE3 ABSPACK scaling algorithm.
;
_exptl_crystal_colour 'clear light yellow'
_exptl_crystal_colour_lustre clear
_exptl_crystal_colour_modifier light
_exptl_crystal_colour_primary yellow
_exptl_crystal_density_diffrn 1.908
_exptl_crystal_description cube
_exptl_crystal_F_000 1040
_exptl_crystal_preparation 'MBACl and Pt dimers stirred at room temperature.'
_exptl_crystal_recrystallization_method 'Use chloroform solution to sloely evaperate.'
_exptl_crystal_size_max 0.2
_exptl_crystal_size_mid 0.2
_exptl_crystal_size_min 0.1
_refine_diff_density_max 0.832
_refine_diff_density_min -0.594
_refine_diff_density_rms 0.128
_refine_ls_abs_structure_details
;
 Flack x determined using 769 quotients [(I+)-(I-)]/[(I+)+(I-)]
 (Parsons, Flack and Wagner, Acta Cryst. B69 (2013) 249-259).
;
_refine_ls_abs_structure_Flack 0.000(17)
_refine_ls_extinction_method none
_refine_ls_goodness_of_fit_ref 0.980
_refine_ls_hydrogen_treatment constr
_refine_ls_matrix_type full
_refine_ls_number_parameters 183
_refine_ls_number_reflns 3311
_refine_ls_number_restraints 1
_refine_ls_restrained_S_all 0.980
_refine_ls_R_factor_all 0.0726
_refine_ls_R_factor_gt 0.0455
_refine_ls_shift/su_max 0.000
_refine_ls_shift/su_mean 0.000
_refine_ls_structure_factor_coef Fsqd
_refine_ls_weighting_details 'w=1/[\s^2^(Fo^2^)+(0.0235P)^2^] where P=(Fo^2^+2Fc^2^)/3'
_refine_ls_weighting_scheme calc
_refine_ls_wR_factor_gt 0.0828
_refine_ls_wR_factor_ref 0.0889
_reflns_Friedel_coverage 0.711
_reflns_Friedel_fraction_full 0.996
_reflns_Friedel_fraction_max 0.996
_reflns_number_gt 2440
_reflns_number_total 3311
_reflns_threshold_expression 'I > 2\s(I)'
_cod_data_source_file d4mh01105h2.cif
_cod_data_source_block smbart
_cod_depositor_comments 'Adding full bibliography for 1572585--1572591.cif.'
_cod_original_sg_symbol_H-M P212121
_cod_database_code 1572590
_shelx_shelxl_version_number 2014/7
_shelx_space_group_comment
;
The symmetry employed for this shelxl refinement is uniquely defined
by the following loop, which should always be used as a source of
symmetry information in preference to the above space-group names.
They are only intended as comments.
;
_shelx_estimated_absorpt_t_max 0.512
_shelx_estimated_absorpt_t_min 0.307
_reflns_odcompleteness_completeness 99.25
_reflns_odcompleteness_iscentric 1
_reflns_odcompleteness_theta 26.32
_olex2_refinement_description
;
1. Fixed Uiso
 At 1.2 times of:
  All C(H) groups, All N(H,H,H) groups
 At 1.5 times of:
  All C(H,H,H) groups
2. Rigid bond restraints
 C007, C00K
 with sigma for 1-2 distances of 0.01 and sigma for 1-3 distances of 0.02
3.a Ternary CH refined with riding coordinates:
 C004(H004)
3.b Aromatic/amide H refined with riding coordinates:
 C005(H005), C6(H6), C3(H3), C00L(H00L), C006(H006), C00B(H00B), C00M(H00M),
 C00K(H00K), C007(H007), C00A(H00A), C00E(H00E), C0AA(H0AA), C008(H008)
3.c Fitted hexagon refined as free rotating group:
 C005(C6,C3,C00L,C00I,C006), C00B(C00G,C00F,C00M,C00K,C007), C00D(N00C,C00A,
 C00E,C0AA,C008)
3.d Idealised Me refined as rotating group:
 N00N(H00C,H00D,H00F), C4(H4A,H4B,H4C)
;
_olex2_exptl_crystal_mounting_method Many
_olex2_submission_special_instructions 'No special instructions were received'
_oxdiff_exptl_absorpt_empirical_details
;
Empirical correction (ABSPACK) includes:
- Absorption correction using spherical harmonics
- Frame scaling
;
_oxdiff_exptl_absorpt_empirical_full_max 1.381
_oxdiff_exptl_absorpt_empirical_full_min 0.696

loop_
_space_group_symop_operation_xyz
'x, y, z'
'-x+1/2, -y, z+1/2'
'-x, y+1/2, -z+1/2'
'x+1/2, -y+1/2, -z'

loop_
_atom_site_label
_atom_site_type_symbol
_atom_site_fract_x
_atom_site_fract_y
_atom_site_fract_z
_atom_site_U_iso_or_equiv
_atom_site_adp_type
_atom_site_occupancy
_atom_site_site_symmetry_order
_atom_site_calc_flag
_atom_site_refinement_flags_posn
_atom_site_refinement_flags_adp
_atom_site_refinement_flags_occupancy
_atom_site_disorder_assembly
_atom_site_disorder_group
Pt01 Pt 0.75775(13) 0.33749(4) 0.65124(2) 0.04337(18) Uani 1 1 d . . . . .
Cl02 Cl 0.9435(7) 0.2027(3) 0.6112(2) 0.0602(12) Uani 1 1 d . . . . .
Cl03 Cl 0.5442(6) 0.3448(4) 0.56181(19) 0.0566(11) Uani 1 1 d . . . . .
C004 C 0.085(3) 0.4585(11) 0.4759(7) 0.048(4) Uani 1 1 d . . . . .
H004 H 0.2186 0.4538 0.4528 0.057 Uiso 1 1 calc R U . . .
C005 C 0.3077(19) 0.6944(9) 0.5456(7) 0.088(7) Uani 1 1 d G . . . .
H005 H 0.4316 0.7348 0.5429 0.106 Uiso 1 1 calc R U . . .
C6 C 0.143(2) 0.7195(8) 0.5841(6) 0.082(7) Uani 1 1 d G . . . .
H6 H 0.1563 0.7766 0.6071 0.099 Uiso 1 1 calc R U . . .
C3 C -0.042(2) 0.6593(9) 0.5882(6) 0.085(6) Uani 1 1 d G . . . .
H3 H -0.1528 0.6760 0.6140 0.102 Uiso 1 1 calc R U . . .
C00L C -0.0626(15) 0.5740(8) 0.5539(6) 0.060(5) Uani 1 1 d G . . . .
H00L H -0.1865 0.5337 0.5566 0.071 Uiso 1 1 calc R U . . .
C00I C 0.1024(18) 0.5489(8) 0.5154(5) 0.057(5) Uani 1 1 d G . . . .
C006 C 0.2875(16) 0.6092(10) 0.5113(5) 0.058(5) Uani 1 1 d G . . . .
H006 H 0.3979 0.5924 0.4855 0.069 Uiso 1 1 calc R U . . .
C00B C 1.1233(19) 0.2906(8) 0.7340(5) 0.065(5) Uani 1 1 d G . . . .
H00B H 1.1671 0.2402 0.7087 0.078 Uiso 1 1 calc R U . . .
C00G C 0.9391(17) 0.3481(9) 0.7220(4) 0.051(4) Uani 1 1 d G . . . .
C00F C 0.8738(17) 0.4234(9) 0.7598(5) 0.059(5) Uani 1 1 d G . . . .
C00M C 0.993(2) 0.4412(9) 0.8097(5) 0.069(6) Uani 1 1 d G . . . .
H00M H 0.9490 0.4916 0.8350 0.082 Uiso 1 1 calc R U . . .
C00K C 1.177(2) 0.3837(11) 0.8217(5) 0.094(9) Uani 1 1 d G U . . .
H00K H 1.2564 0.3956 0.8551 0.112 Uiso 1 1 calc R U . . .
C007 C 1.2422(17) 0.3084(9) 0.7839(6) 0.080(5) Uani 1 1 d G U . . .
H007 H 1.3655 0.2699 0.7919 0.096 Uiso 1 1 calc R U . . .
C00D C 0.6845(16) 0.4809(9) 0.7434(5) 0.058(5) Uani 1 1 d G . . . .
N00C N 0.5955(16) 0.4502(7) 0.6913(5) 0.050(4) Uani 1 1 d G . . . .
C00A C 0.4069(17) 0.4958(9) 0.6706(4) 0.069(6) Uani 1 1 d G . . . .
H00A H 0.3474 0.4753 0.6358 0.083 Uiso 1 1 calc R U . . .
C00E C 0.3073(17) 0.5722(9) 0.7021(6) 0.078(7) Uani 1 1 d G . . . .
H00E H 0.1811 0.6028 0.6882 0.094 Uiso 1 1 calc R U . . .
C0AA C 0.396(2) 0.6030(8) 0.7542(6) 0.082(7) Uani 1 1 d G . . . .
H0AA H 0.3296 0.6541 0.7752 0.099 Uiso 1 1 calc R U . . .
C008 C 0.585(2) 0.5573(10) 0.7749(4) 0.073(6) Uani 1 1 d G . . . .
H008 H 0.6445 0.5778 0.8097 0.088 Uiso 1 1 calc R U . . .
N00N N 0.064(2) 0.3654(10) 0.5121(6) 0.049(4) Uani 1 1 d . . . . .
H00C H 0.0687 0.3111 0.4896 0.059 Uiso 1 1 calc R U . . .
H00D H -0.0620 0.3668 0.5310 0.059 Uiso 1 1 calc R U . . .
H00F H 0.1741 0.3629 0.5372 0.059 Uiso 1 1 calc R U . . .
C4 C -0.110(3) 0.4633(14) 0.4360(9) 0.069(6) Uani 1 1 d . . . . .
H4A H -0.2409 0.4721 0.4583 0.103 Uiso 1 1 calc R U . . .
H4B H -0.1198 0.4018 0.4144 0.103 Uiso 1 1 calc R U . . .
H4C H -0.0936 0.5192 0.4101 0.103 Uiso 1 1 calc R U . . .

loop_
_atom_site_aniso_label
_atom_site_aniso_U_11
_atom_site_aniso_U_22
_atom_site_aniso_U_33
_atom_site_aniso_U_23
_atom_site_aniso_U_13
_atom_site_aniso_U_12
Pt01 0.0494(3) 0.0390(3) 0.0416(3) -0.0022(3) 0.0045(5) -0.0057(5)
Cl02 0.074(3) 0.049(2) 0.058(3) -0.005(2) 0.002(2) 0.013(2)
Cl03 0.060(2) 0.058(3) 0.052(3) -0.017(3) -0.008(2) 0.004(2)
C004 0.050(9) 0.042(10) 0.051(12) 0.009(9) 0.003(8) -0.006(7)
C005 0.086(17) 0.058(12) 0.12(2) 0.006(14) -0.018(14) -0.011(10)
C6 0.105(16) 0.042(11) 0.10(2) -0.013(13) -0.020(14) -0.015(11)
C3 0.109(14) 0.058(12) 0.087(17) -0.034(14) 0.007(13) 0.007(13)
C00L 0.056(10) 0.047(10) 0.075(15) -0.018(11) 0.004(10) 0.011(8)
C00I 0.057(11) 0.042(10) 0.072(14) 0.017(10) -0.016(10) 0.005(8)
C006 0.045(11) 0.052(9) 0.077(13) -0.003(9) 0.005(9) -0.011(9)
C00B 0.081(12) 0.069(12) 0.044(12) -0.004(11) 0.000(10) -0.010(10)
C00G 0.048(8) 0.040(9) 0.064(12) -0.003(10) 0.010(8) -0.004(8)
C00F 0.082(12) 0.056(12) 0.039(12) -0.016(10) 0.003(10) -0.020(9)
C00M 0.096(15) 0.081(15) 0.028(11) 0.003(10) -0.005(10) -0.023(12)
C00K 0.13(2) 0.093(15) 0.059(14) 0.012(11) -0.033(13) -0.048(14)
C007 0.078(11) 0.105(14) 0.057(11) 0.022(9) -0.020(16) -0.014(19)
C00D 0.065(13) 0.053(10) 0.058(12) -0.008(10) 0.010(9) -0.017(8)
N00C 0.058(8) 0.044(8) 0.047(9) -0.010(7) 0.011(7) -0.002(7)
C00A 0.061(11) 0.073(13) 0.073(15) -0.002(12) 0.015(10) 0.016(10)
C00E 0.089(18) 0.070(12) 0.077(15) 0.007(12) 0.022(12) 0.031(11)
C0AA 0.126(18) 0.057(13) 0.065(16) 0.001(12) 0.046(15) 0.012(12)
C008 0.126(17) 0.056(12) 0.038(12) -0.007(10) 0.034(13) 0.000(12)
N00N 0.049(7) 0.048(9) 0.051(9) -0.018(7) -0.005(7) 0.005(6)
C4 0.082(12) 0.058(12) 0.066(14) 0.013(11) -0.012(11) 0.010(10)

loop_
_atom_type_symbol
_atom_type_description
_atom_type_scat_dispersion_real
_atom_type_scat_dispersion_imag
_atom_type_scat_source
C C 0.0033 0.0016 'International Tables Vol C Tables 4.2.6.8 and 6.1.1.4'
H H 0.0000 0.0000 'International Tables Vol C Tables 4.2.6.8 and 6.1.1.4'
Cl Cl 0.1484 0.1585 'International Tables Vol C Tables 4.2.6.8 and 6.1.1.4'
N N 0.0061 0.0033 'International Tables Vol C Tables 4.2.6.8 and 6.1.1.4'
Pt Pt -1.7033 8.3905 'International Tables Vol C Tables 4.2.6.8 and 6.1.1.4'

loop_
_geom_angle_atom_site_label_1
_geom_angle_atom_site_label_2
_geom_angle_atom_site_label_3
_geom_angle
_geom_angle_site_symmetry_1
_geom_angle_site_symmetry_3
_geom_angle_publ_flag
Cl02 Pt01 Cl03 87.18(16) . . ?
C00G Pt01 Cl02 96.5(4) . . ?
C00G Pt01 Cl03 173.4(4) . . ?
C00G Pt01 N00C 80.8(5) . . ?
N00C Pt01 Cl02 176.2(3) . . ?
N00C Pt01 Cl03 95.7(3) . . ?
C00I C004 H004 109.0 . . ?
C00I C004 C4 113.2(13) . . ?
N00N C004 H004 109.0 . . ?
N00N C004 C00I 108.5(12) . . ?
N00N C004 C4 108.2(13) . . ?
C4 C004 H004 109.0 . . ?
C6 C005 H005 120.0 . . ?
C6 C005 C006 120.0 . . ?
C006 C005 H005 120.0 . . ?
C005 C6 H6 120.0 . . ?
C005 C6 C3 120.0 . . ?
C3 C6 H6 120.0 . . ?
C6 C3 H3 120.0 . . ?
C00L C3 C6 120.0 . . ?
C00L C3 H3 120.0 . . ?
C3 C00L H00L 120.0 . . ?
C3 C00L C00I 120.0 . . ?
C00I C00L H00L 120.0 . . ?
C00L C00I C004 121.9(10) . . ?
C00L C00I C006 120.0 . . ?
C006 C00I C004 118.0(10) . . ?
C005 C006 H006 120.0 . . ?
C00I C006 C005 120.0 . . ?
C00I C006 H006 120.0 . . ?
C00G C00B H00B 120.0 . . ?
C00G C00B C007 120.0 . . ?
C007 C00B H00B 120.0 . . ?
C00B C00G Pt01 125.5(7) . . ?
C00F C00G Pt01 114.4(7) . . ?
C00F C00G C00B 120.0 . . ?
C00G C00F C00M 120.0 . . ?
C00G C00F C00D 116.4(9) . . ?
C00M C00F C00D 123.6(9) . . ?
C00F C00M H00M 120.0 . . ?
C00K C00M C00F 120.0 . . ?
C00K C00M H00M 120.0 . . ?
C00M C00K H00K 120.0 . . ?
C007 C00K C00M 120.0 . . ?
C007 C00K H00K 120.0 . . ?
C00B C007 H007 120.0 . . ?
C00K C007 C00B 120.0 . . ?
C00K C007 H007 120.0 . . ?
N00C C00D C00F 113.1(9) . . ?
N00C C00D C008 120.0 . . ?
C008 C00D C00F 126.9(10) . . ?
C00D N00C Pt01 115.2(7) . . ?
C00A N00C Pt01 124.8(7) . . ?
C00A N00C C00D 120.0 . . ?
N00C C00A H00A 120.0 . . ?
N00C C00A C00E 120.0 . . ?
C00E C00A H00A 120.0 . . ?
C00A C00E H00E 120.0 . . ?
C0AA C00E C00A 120.0 . . ?
C0AA C00E H00E 120.0 . . ?
C00E C0AA H0AA 120.0 . . ?
C00E C0AA C008 120.0 . . ?
C008 C0AA H0AA 120.0 . . ?
C00D C008 H008 120.0 . . ?
C0AA C008 C00D 120.0 . . ?
C0AA C008 H008 120.0 . . ?
C004 N00N H00C 109.5 . . ?
C004 N00N H00D 109.5 . . ?
C004 N00N H00F 109.5 . . ?
H00C N00N H00D 109.5 . . ?
H00C N00N H00F 109.5 . . ?
H00D N00N H00F 109.5 . . ?
C004 C4 H4A 109.5 . . ?
C004 C4 H4B 109.5 . . ?
C004 C4 H4C 109.5 . . ?
H4A C4 H4B 109.5 . . ?
H4A C4 H4C 109.5 . . ?
H4B C4 H4C 109.5 . . ?

loop_
_geom_bond_atom_site_label_1
_geom_bond_atom_site_label_2
_geom_bond_distance
_geom_bond_site_symmetry_2
_geom_bond_publ_flag
Pt01 Cl02 2.315(4) . ?
Pt01 Cl03 2.459(4) . ?
Pt01 C00G 1.990(8) . ?
Pt01 N00C 2.021(8) . ?
C004 H004 0.9800 . ?
C004 C00I 1.513(18) . ?
C004 N00N 1.500(19) . ?
C004 C4 1.51(2) . ?
C005 H005 0.9300 . ?
C005 C6 1.3900 . ?
C005 C006 1.3900 . ?
C6 H6 0.9300 . ?
C6 C3 1.3900 . ?
C3 H3 0.9300 . ?
C3 C00L 1.3900 . ?
C00L H00L 0.9300 . ?
C00L C00I 1.3900 . ?
C00I C006 1.3900 . ?
C006 H006 0.9300 . ?
C00B H00B 0.9300 . ?
C00B C00G 1.3900 . ?
C00B C007 1.3900 . ?
C00G C00F 1.3900 . ?
C00F C00M 1.3900 . ?
C00F C00D 1.438(13) . ?
C00M H00M 0.9300 . ?
C00M C00K 1.3900 . ?
C00K H00K 0.9300 . ?
C00K C007 1.3900 . ?
C007 H007 0.9300 . ?
C00D N00C 1.3900 . ?
C00D C008 1.3900 . ?
N00C C00A 1.3900 . ?
C00A H00A 0.9300 . ?
C00A C00E 1.3900 . ?
C00E H00E 0.9300 . ?
C00E C0AA 1.3900 . ?
C0AA H0AA 0.9300 . ?
C0AA C008 1.3900 . ?
C008 H008 0.9300 . ?
N00N H00C 0.8900 . ?
N00N H00D 0.8900 . ?
N00N H00F 0.8900 . ?
C4 H4A 0.9600 . ?
C4 H4B 0.9600 . ?
C4 H4C 0.9600 . ?

loop_
_geom_torsion_atom_site_label_1
_geom_torsion_atom_site_label_2
_geom_torsion_atom_site_label_3
_geom_torsion_atom_site_label_4
_geom_torsion
_geom_torsion_site_symmetry_1
_geom_torsion_site_symmetry_2
_geom_torsion_site_symmetry_3
_geom_torsion_site_symmetry_4
_geom_torsion_publ_flag
Pt01 C00G C00F C00M -177.4(8) . . . . ?
Pt01 C00G C00F C00D 1.2(9) . . . . ?
Pt01 N00C C00A C00E 179.4(8) . . . . ?
C004 C00I C006 C005 178.3(12) . . . . ?
C005 C6 C3 C00L 0.0 . . . . ?
C6 C005 C006 C00I 0.0 . . . . ?
C6 C3 C00L C00I 0.0 . . . . ?
C3 C00L C00I C004 -178.3(12) . . . . ?
C3 C00L C00I C006 0.0 . . . . ?
C00L C00I C006 C005 0.0 . . . . ?
C006 C005 C6 C3 0.0 . . . . ?
C00B C00G C00F C00M 0.0 . . . . ?
C00B C00G C00F C00D 178.6(10) . . . . ?
C00G C00B C007 C00K 0.0 . . . . ?
C00G C00F C00M C00K 0.0 . . . . ?
C00G C00F C00D N00C 0.4(10) . . . . ?
C00G C00F C00D C008 177.8(7) . . . . ?
C00F C00M C00K C007 0.0 . . . . ?
C00F C00D N00C Pt01 -1.9(9) . . . . ?
C00F C00D N00C C00A 177.6(9) . . . . ?
C00F C00D C008 C0AA -177.2(11) . . . . ?
C00M C00F C00D N00C 179.0(7) . . . . ?
C00M C00F C00D C008 -3.7(13) . . . . ?
C00M C00K C007 C00B 0.0 . . . . ?
C007 C00B C00G Pt01 177.1(9) . . . . ?
C007 C00B C00G C00F 0.0 . . . . ?
C00D C00F C00M C00K -178.5(11) . . . . ?
C00D N00C C00A C00E 0.0 . . . . ?
N00C C00D C008 C0AA 0.0 . . . . ?
N00C C00A C00E C0AA 0.0 . . . . ?
C00A C00E C0AA C008 0.0 . . . . ?
C00E C0AA C008 C00D 0.0 . . . . ?
C008 C00D N00C Pt01 -179.4(7) . . . . ?
C008 C00D N00C C00A 0.0 . . . . ?
N00N C004 C00I C00L -60.7(15) . . . . ?
N00N C004 C00I C006 121.0(11) . . . . ?
C4 C004 C00I C00L 59.4(16) . . . . ?
C4 C004 C00I C006 -118.9(13) . . . . ?
